data_1513253
loop_
_publ_author_name
'Kami\'nski, Rados\/law'
'Graber, Timothy'
'Benedict, Jason B.'
'Henning, Robert'
'Chen, Yu-Sheng'
'Scheins, Stephan'
'Messerschmidt, Marc'
'Coppens, Philip'

_publ_section_title
;
 Optimizing the accuracy and precision of the single-pulse Laue technique
 for synchrotron photo-crystallography
;
_journal_issue 4
_journal_name_full 'Journal of Synchrotron Radiation'
_journal_page_first 479
_journal_page_last 485
_journal_paper_doi 10.1107/S0909049510019710
_journal_volume 17
_journal_year 2010
_chemical_formula_moiety 'C20 H44 Cu4 I4 N4'
_chemical_formula_sum 'C20 H44 Cu4 I4 N4'
_chemical_formula_weight 1102.39
_chemical_melting_point ?
_chemical_name_systematic
; 
 tetrakis((\m~3~-iodo)-piperidine copper(I))
;
_space_group_IT_number 86
_symmetry_cell_setting tetragonal
_symmetry_space_group_name_Hall '-P 4bc'
_symmetry_space_group_name_H-M 'P 42/n :2'
_atom_sites_solution_hydrogens geom
_atom_sites_solution_primary direct
_atom_sites_solution_secondary difmap
_cell_angle_alpha 90.00
_cell_angle_beta 90.00
_cell_angle_gamma 90.00
_cell_formula_units_Z 2
_cell_length_a 14.6049(12)
_cell_length_b 14.6049(12)
_cell_length_c 7.5464(12)
_cell_measurement_reflns_used 7987
_cell_measurement_temperature 90(2)
_cell_measurement_theta_max 30.2991
_cell_measurement_theta_min 2.7893
_cell_volume 1609.7(3)
_computing_cell_refinement
;
 Cell determination and refinement perfomed with APEX2
 APEX2 (ver. v200911-0), Bruker AXS (2009)
;
_computing_data_collection
;
 Data collection monitored with APEX2
 APEX2 (ver. v2009.11-0), Bruker AXS (2009)
;
_computing_data_reduction
;
 Integration performed with SAINT
 SAINT (ver. V7.68A), Bruker AXS (2009)
;
_computing_structure_refinement
;
 Refined with SHELXL-97
 Sheldrick, G. M.: (2008) Acta Cryst. A64, 112-122
;
_computing_structure_solution
;
 Solved with SHELXS-97
 Sheldrick, G. M.: (2008) Acta Cryst. A64, 112-122
;
_diffrn_ambient_temperature 90(2)
_diffrn_detector 'APEXII CCD camera'
_diffrn_measured_fraction_theta_full 0.998
_diffrn_measured_fraction_theta_max 0.999
_diffrn_measurement_device '3-circle diffractometer'
_diffrn_measurement_device_type 'Bruker SMART APEXII CCD'
_diffrn_measurement_method 'omega scans'
_diffrn_orient_matrix_type 'x-axis to radiation source'
_diffrn_orient_matrix_UB_11 0.370597E-1
_diffrn_orient_matrix_UB_12 -0.516555E-1
_diffrn_orient_matrix_UB_13 0.492063E-1
_diffrn_orient_matrix_UB_21 -0.158047E-1
_diffrn_orient_matrix_UB_22 0.199477E-1
_diffrn_orient_matrix_UB_23 0.12302
_diffrn_orient_matrix_UB_31 -0.553619E-1
_diffrn_orient_matrix_UB_32 -0.402733E-1
_diffrn_orient_matrix_UB_33 -0.218059E-2
_diffrn_radiation_monochromator graphite
_diffrn_radiation_probe x-ray
_diffrn_radiation_source 'Rigaku rotating anode'
_diffrn_radiation_type MoK\a
_diffrn_radiation_wavelength 0.71073
_diffrn_reflns_av_R_equivalents 0.0771
_diffrn_reflns_av_sigmaI/netI 0.0383
_diffrn_reflns_limit_h_max 20
_diffrn_reflns_limit_h_min -20
_diffrn_reflns_limit_k_max 20
_diffrn_reflns_limit_k_min -20
_diffrn_reflns_limit_l_max 10
_diffrn_reflns_limit_l_min -10
_diffrn_reflns_number 33915
_diffrn_reflns_reduction_process
;
 Scaled and merged with SORTAV
 Blessing, R. H.: (1987) Cryst. Rev. 1, 3-58
 Blessing, R. H.: (1989) J. Appl. Cryst. 22, 396-397
;
_diffrn_reflns_theta_full 25.00
_diffrn_reflns_theta_max 30.52
_diffrn_reflns_theta_min 3.34
_diffrn_source 'rotating anode X-ray source'
_exptl_absorpt_coefficient_mu 6.458
_exptl_absorpt_correction_T_max 1.155
_exptl_absorpt_correction_T_min 0.589
_exptl_absorpt_correction_type multi-scan
_exptl_absorpt_process_details
;
 Absorption correction done by SORTAV
 Blessing, R. H.: (1995) Acta Cryst. A51, 33-38
;
_exptl_crystal_colour yellow
_exptl_crystal_density_diffrn 2.274
_exptl_crystal_density_method 'not measured'
_exptl_crystal_description block
_exptl_crystal_F_000 1040
_exptl_crystal_size_max 0.10
_exptl_crystal_size_mid 0.02
_exptl_crystal_size_min 0.02
_refine_diff_density_max 0.595
_refine_diff_density_min -1.506
_refine_diff_density_rms 0.156
_refine_ls_extinction_method none
_refine_ls_goodness_of_fit_ref 1.106
_refine_ls_hydrogen_treatment mixed
_refine_ls_matrix_type full
_refine_ls_number_parameters 77
_refine_ls_number_reflns 2460
_refine_ls_number_restraints 0
_refine_ls_restrained_S_all 1.106
_refine_ls_R_factor_all 0.0310
_refine_ls_R_factor_gt 0.0239
_refine_ls_shift/su_max 0.002
_refine_ls_shift/su_mean 0.000
_refine_ls_structure_factor_coef Fsqd
_refine_ls_weighting_details
;
 calc w=1/[\s^2^(Fo^2^)+(0.0105P)^2^+1.0213P] where P=(Fo^2^+2Fc^2^)/3
;
_refine_ls_weighting_scheme calc
_refine_ls_wR_factor_gt 0.0549
_refine_ls_wR_factor_ref 0.0602
_reflns_number_gt 2056
_reflns_number_total 2460
_reflns_threshold_expression >2sigma(I)
_cod_data_source_file kv5081sup1.cif
_cod_data_source_block Cu4I4pip4
_cod_depositor_comments
;
The following automatic conversions were performed:

'_chemical_melting_point' value 'not measured' was changed to '?' -
the value is undefined or not given.

'_diffrn_radiation_probe' value
'X-ray' changed to 'x-ray' according to
/home/saulius/struct/CIF-dictionaries/cif_core.dic dictionary named
'cif_core.dic' version 2.4.2 from 2011-04-26.

Automatic conversion script
Id: cif_fix_values 1891 2012-01-12 08:04:46Z andrius 
;
_cod_original_sg_symbol_H-M 'P 42/n'
_cod_database_code 1513253

loop_
_symmetry_equiv_pos_as_xyz
'x, y, z'
'-x+1/2, -y+1/2, z'
'-y, x+1/2, z+1/2'
'y+1/2, -x, z+1/2'
'-x, -y, -z'
'x-1/2, y-1/2, -z'
'y, -x-1/2, -z-1/2'
'-y-1/2, x, -z-1/2'

loop_
_atom_site_label
_atom_site_type_symbol
_atom_site_fract_x
_atom_site_fract_y
_atom_site_fract_z
_atom_site_U_iso_or_equiv
_atom_site_adp_type
_atom_site_occupancy
_atom_site_symmetry_multiplicity
_atom_site_calc_flag
_atom_site_refinement_flags
I1 I 0.773669(11) 0.594696(11) 0.04554(2) 0.01247(6) Uani 1 1 d .
Cu1 Cu 0.66225(2) 0.73564(2) 0.12409(4) 0.01304(8) Uani 1 1 d .
N1 N 0.55194(15) 0.72116(15) -0.0420(3) 0.0117(4) Uani 1 1 d .
C1 C 0.48374(19) 0.79537(19) -0.0195(4) 0.0174(5) Uani 1 1 d .
H1A H 0.5146 0.8551 -0.0356 0.021 Uiso 1 1 calc R
H1B H 0.4595 0.7933 0.1030 0.021 Uiso 1 1 calc R
C3 C 0.35720(18) 0.69503(19) -0.1373(4) 0.0183(5) Uani 1 1 d .
H3A H 0.3104 0.6897 -0.2315 0.022 Uiso 1 1 calc R
H3B H 0.3261 0.6890 -0.0213 0.022 Uiso 1 1 calc R
C2 C 0.40415(18) 0.78870(19) -0.1492(4) 0.0177(5) Uani 1 1 d .
H2A H 0.4270 0.7983 -0.2713 0.021 Uiso 1 1 calc R
H2B H 0.3591 0.8374 -0.1228 0.021 Uiso 1 1 calc R
C5 C 0.50760(18) 0.62964(19) -0.0283(4) 0.0164(5) Uani 1 1 d .
H5A H 0.4846 0.6209 0.0939 0.020 Uiso 1 1 calc R
H5B H 0.5539 0.5816 -0.0518 0.020 Uiso 1 1 calc R
C4 C 0.42821(18) 0.61837(19) -0.1582(4) 0.0177(5) Uani 1 1 d .
H4A H 0.3983 0.5585 -0.1378 0.021 Uiso 1 1 calc R
H4B H 0.4522 0.6189 -0.2809 0.021 Uiso 1 1 calc R
H1 H 0.576(2) 0.7281(19) -0.165(4) 0.005(7) Uiso 1 1 d .

loop_
_atom_site_aniso_label
_atom_site_aniso_U_11
_atom_site_aniso_U_22
_atom_site_aniso_U_33
_atom_site_aniso_U_23
_atom_site_aniso_U_13
_atom_site_aniso_U_12
I1 0.01390(9) 0.01253(9) 0.01096(9) -0.00333(5) 0.00093(5) -0.00020(5)
Cu1 0.01093(14) 0.01635(16) 0.01184(15) -0.00041(11) -0.00207(11) -0.00100(11)
N1 0.0102(10) 0.0137(10) 0.0112(10) 0.0003(8) 0.0004(7) -0.0001(7)
C1 0.0131(12) 0.0163(12) 0.0227(13) -0.0040(10) -0.0012(10) 0.0028(9)
C3 0.0108(11) 0.0230(14) 0.0209(13) 0.0002(11) -0.0014(10) -0.0013(10)
C2 0.0121(11) 0.0210(13) 0.0201(13) 0.0002(11) -0.0030(10) 0.0016(9)
C5 0.0140(12) 0.0157(12) 0.0194(13) 0.0014(10) -0.0025(10) -0.0023(9)
C4 0.0139(12) 0.0171(12) 0.0220(13) -0.0003(10) -0.0048(10) -0.0039(9)

loop_
_atom_type_symbol
_atom_type_description
_atom_type_scat_dispersion_real
_atom_type_scat_dispersion_imag
_atom_type_scat_source
C C 0.0033 0.0016 'International Tables Vol C Tables 4.2.6.8 and 6.1.1.4'
H H 0.0000 0.0000 'International Tables Vol C Tables 4.2.6.8 and 6.1.1.4'
N N 0.0061 0.0033 'International Tables Vol C Tables 4.2.6.8 and 6.1.1.4'
Cu Cu 0.3201 1.2651 'International Tables Vol C Tables 4.2.6.8 and 6.1.1.4'
I I -0.4742 1.8119 'International Tables Vol C Tables 4.2.6.8 and 6.1.1.4'

loop_
_geom_angle_atom_site_label_1
_geom_angle_atom_site_label_2
_geom_angle_atom_site_label_3
_geom_angle
_geom_angle_site_symmetry_1
_geom_angle_site_symmetry_3
Cu1 I1 Cu1 58.905(12) 8_756 .
Cu1 I1 Cu1 58.609(12) 8_756 2_665
Cu1 I1 Cu1 57.444(12) . 2_665
N1 Cu1 Cu1 142.33(6) . 2_665
N1 Cu1 Cu1 147.18(6) . 8_756
Cu1 Cu1 Cu1 60.566(8) 2_665 8_756
N1 Cu1 Cu1 144.66(6) . 7_576
Cu1 Cu1 Cu1 60.567(8) 2_665 7_576
Cu1 Cu1 Cu1 58.864(15) 8_756 7_576
N1 Cu1 I1 105.86(6) . 7_576
Cu1 Cu1 I1 111.767(8) 2_665 7_576
Cu1 Cu1 I1 61.256(16) 8_756 7_576
Cu1 Cu1 I1 60.649(16) 7_576 7_576
N1 Cu1 I1 105.16(6) . .
Cu1 Cu1 I1 61.748(12) 2_665 .
Cu1 Cu1 I1 60.446(13) 8_756 .
Cu1 Cu1 I1 110.178(11) 7_576 .
I1 Cu1 I1 112.842(12) 7_576 .
N1 Cu1 I1 103.38(6) . 2_665
Cu1 Cu1 I1 60.808(12) 2_665 2_665
Cu1 Cu1 I1 109.432(11) 8_756 2_665
Cu1 Cu1 I1 60.133(13) 7_576 2_665
I1 Cu1 I1 112.068(12) 7_576 2_665
I1 Cu1 I1 116.224(12) . 2_665
C1 N1 C5 110.9(2) . .
C1 N1 Cu1 112.49(16) . .
C5 N1 Cu1 113.07(16) . .
C1 N1 H1 105.9(16) . .
C5 N1 H1 108.1(16) . .
Cu1 N1 H1 106.0(17) . .
N1 C1 C2 113.1(2) . .
N1 C1 H1A 109.0 . .
C2 C1 H1A 109.0 . .
N1 C1 H1B 109.0 . .
C2 C1 H1B 109.0 . .
H1A C1 H1B 107.8 . .
C2 C3 C4 110.1(2) . .
C2 C3 H3A 109.7 . .
C4 C3 H3A 109.7 . .
C2 C3 H3B 109.7 . .
C4 C3 H3B 109.7 . .
H3A C3 H3B 108.2 . .
C1 C2 C3 111.1(2) . .
C1 C2 H2A 109.4 . .
C3 C2 H2A 109.4 . .
C1 C2 H2B 109.4 . .
C3 C2 H2B 109.4 . .
H2A C2 H2B 108.0 . .
N1 C5 C4 112.5(2) . .
N1 C5 H5A 109.1 . .
C4 C5 H5A 109.1 . .
N1 C5 H5B 109.1 . .
C4 C5 H5B 109.1 . .
H5A C5 H5B 107.8 . .
C5 C4 C3 111.6(2) . .
C5 C4 H4A 109.3 . .
C3 C4 H4A 109.3 . .
C5 C4 H4B 109.3 . .
C3 C4 H4B 109.3 . .
H4A C4 H4B 108.0 . .

loop_
_geom_bond_atom_site_label_1
_geom_bond_atom_site_label_2
_geom_bond_distance
I1 Cu1 2.6901(4)
Cu1 N1 2.052(2)
N1 C1 1.482(3)
N1 C5 1.489(3)
N1 H1 1.00(3)
C1 C2 1.523(4)
C1 H1A 0.9900
C1 H1B 0.9900
C3 C2 1.533(4)
C3 C4 1.534(4)
C3 H3A 0.9900
C3 H3B 0.9900
C2 H2A 0.9900
C2 H2B 0.9900
C5 C4 1.527(4)
C5 H5A 0.9900
C5 H5B 0.9900
C4 H4A 0.9900
C4 H4B 0.9900

loop_
_geom_torsion_atom_site_label_1
_geom_torsion_atom_site_label_2
_geom_torsion_atom_site_label_3
_geom_torsion_atom_site_label_4
_geom_torsion
_geom_torsion_site_symmetry_1
_geom_torsion_site_symmetry_4
Cu1 I1 Cu1 N1 -147.92(7) 8_756 .
Cu1 I1 Cu1 N1 141.75(6) 2_665 .
Cu1 I1 Cu1 Cu1 70.329(9) 8_756 2_665
Cu1 I1 Cu1 Cu1 -70.329(9) 2_665 8_756
Cu1 I1 Cu1 Cu1 32.684(16) 8_756 7_576
Cu1 I1 Cu1 Cu1 -37.645(18) 2_665 7_576
Cu1 I1 Cu1 I1 -32.994(14) 8_756 7_576
Cu1 I1 Cu1 I1 -103.324(11) 2_665 7_576
Cu1 I1 Cu1 I1 98.454(14) 8_756 2_665
Cu1 I1 Cu1 I1 28.125(16) 2_665 2_665
Cu1 Cu1 N1 C1 -115.43(17) 2_665 .
Cu1 Cu1 N1 C1 122.93(16) 8_756 .
Cu1 Cu1 N1 C1 0.4(2) 7_576 .
I1 Cu1 N1 C1 61.74(18) 7_576 .
I1 Cu1 N1 C1 -178.58(16) . .
I1 Cu1 N1 C1 -56.24(18) 2_665 .
Cu1 Cu1 N1 C5 118.01(16) 2_665 .
Cu1 Cu1 N1 C5 -3.6(2) 8_756 .
Cu1 Cu1 N1 C5 -126.12(16) 7_576 .
I1 Cu1 N1 C5 -64.82(17) 7_576 .
I1 Cu1 N1 C5 54.85(18) . .
I1 Cu1 N1 C5 177.20(16) 2_665 .
C5 N1 C1 C2 -55.6(3) . .
Cu1 N1 C1 C2 176.64(18) . .
N1 C1 C2 C3 55.4(3) . .
C4 C3 C2 C1 -53.1(3) . .
C1 N1 C5 C4 55.1(3) . .
Cu1 N1 C5 C4 -177.54(18) . .
N1 C5 C4 C3 -54.8(3) . .
C2 C3 C4 C5 53.1(3) . .
